data_4080370
loop_
_publ_author_name
'Sohail, Muhammad'
'Bassindale, Alan R.'
'Taylor, Peter G.'
'Korlyukov, Alexander A.'
'Arkhipov, Dmitry E.'
'Male, Louise'
'Coles, Simon J.'
'Hursthouse, Michael B.'

_publ_section_title
;
 Synthesis and Hydrolysis--Condensation Study of Water-Soluble
 Self-Assembled Pentacoordinate Polysilylamides
;
_journal_issue 6
_journal_name_full Organometallics
_journal_page_first 1721
_journal_paper_doi 10.1021/om301137b
_journal_volume 32
_journal_year 2013
_chemical_formula_moiety 'C16 H24 Cl2 N2 O3 Si2, 2(Cl)'
_chemical_formula_sum 'C16 H24 Cl4 N2 O3 Si2'
_chemical_formula_weight 490.35
_chemical_name_systematic
; 
 ? 
;
_space_group_IT_number 14
_symmetry_cell_setting monoclinic
_symmetry_space_group_name_Hall '-P 2ybc'
_symmetry_space_group_name_H-M 'P 1 21/c 1'
_atom_sites_solution_hydrogens mixed
_atom_sites_solution_primary direct
_atom_sites_solution_secondary difmap
_audit_creation_method SHELXL-97
_cell_angle_alpha 90.00
_cell_angle_beta 114.3730(10)
_cell_angle_gamma 90.00
_cell_formula_units_Z 2
_cell_length_a 7.6476(5)
_cell_length_b 18.2561(12)
_cell_length_c 8.9072(6)
_cell_measurement_reflns_used 3124
_cell_measurement_temperature 100(2)
_cell_measurement_theta_max 32.59
_cell_measurement_theta_min 2.23
_cell_volume 1132.75(13)
_computing_cell_refinement 'APEX2 (Bruker, 2005)'
_computing_data_collection 'APEX2 (Bruker, 2005)'
_computing_data_reduction 'APEX2 (Bruker, 2005)'
_computing_molecular_graphics 'SHELXTL ver. 5.1 (Sheldrick, 1998)'
_computing_publication_material 'SHELXTL ver. 5.1 (Sheldrick, 1998)'
_computing_structure_refinement 'SHELXTL ver. 5.1 (Sheldrick, 1998)'
_computing_structure_solution 'SHELXTL ver. 5.1 (Sheldrick, 1998)'
_diffrn_ambient_temperature 100(2)
_diffrn_measured_fraction_theta_full 0.980
_diffrn_measured_fraction_theta_max 0.980
_diffrn_measurement_device_type 'Bruker APEX II CCD area detector'
_diffrn_measurement_method 'phi and omega scans'
_diffrn_radiation_monochromator graphite
_diffrn_radiation_source 'fine-focus sealed tube'
_diffrn_radiation_type MoK\a
_diffrn_radiation_wavelength 0.71073
_diffrn_reflns_av_R_equivalents 0.0320
_diffrn_reflns_av_sigmaI/netI 0.0551
_diffrn_reflns_limit_h_max 9
_diffrn_reflns_limit_h_min -9
_diffrn_reflns_limit_k_max 23
_diffrn_reflns_limit_k_min -23
_diffrn_reflns_limit_l_max 11
_diffrn_reflns_limit_l_min -11
_diffrn_reflns_number 10572
_diffrn_reflns_theta_full 27.10
_diffrn_reflns_theta_max 27.10
_diffrn_reflns_theta_min 2.23
_exptl_absorpt_coefficient_mu 0.648
_exptl_absorpt_correction_T_max 0.9541
_exptl_absorpt_correction_T_min 0.8780
_exptl_absorpt_correction_type multi-scan
_exptl_absorpt_process_details 'APEX2 (Bruker, 2005)'
_exptl_crystal_colour colorless
_exptl_crystal_density_diffrn 1.438
_exptl_crystal_density_method 'not measured'
_exptl_crystal_description plate
_exptl_crystal_F_000 508
_exptl_crystal_size_max 0.21
_exptl_crystal_size_mid 0.17
_exptl_crystal_size_min 0.07
_refine_diff_density_max 1.009
_refine_diff_density_min -0.534
_refine_diff_density_rms 0.066
_refine_ls_extinction_method none
_refine_ls_goodness_of_fit_ref 1.051
_refine_ls_hydrogen_treatment constr
_refine_ls_matrix_type full
_refine_ls_number_parameters 125
_refine_ls_number_reflns 2454
_refine_ls_number_restraints 0
_refine_ls_restrained_S_all 1.051
_refine_ls_R_factor_all 0.0560
_refine_ls_R_factor_gt 0.0381
_refine_ls_shift/su_max 0.000
_refine_ls_shift/su_mean 0.000
_refine_ls_structure_factor_coef Fsqd
_refine_ls_weighting_details 'calc w=1/[\s^2^(Fo^2^)+(0.0261P)^2^] where P=(Fo^2^+2Fc^2^)/3'
_refine_ls_weighting_scheme calc
_refine_ls_wR_factor_gt 0.0716
_refine_ls_wR_factor_ref 0.0734
_reflns_number_gt 1707
_reflns_number_total 2454
_reflns_threshold_expression I>2u(I)
_cod_data_source_file om301137b_si_002.cif
_cod_data_source_block sm105cl
_cod_depositor_comments
;
The following automatic conversions were performed:

'_symmetry_cell_setting' value 'Monoclinic' changed to 'monoclinic'
according to /home/saulius/struct/CIF-dictionaries/cif_core.dic
dictionary named 'cif_core.dic' version 2.4.2 from 2011-04-26.

Automatic conversion script
Id: cif_fix_values 1891 2012-01-12 08:04:46Z andrius 
;
_cod_original_sg_symbol_Hall '-P 2ybc '
_cod_original_sg_symbol_H-M 'P 2(1)/c'
_cod_database_code 4080370

loop_
_symmetry_equiv_pos_as_xyz
'x, y, z'
'-x, y+1/2, -z+1/2'
'-x, -y, -z'
'x, -y-1/2, z-1/2'

loop_
_atom_site_label
_atom_site_type_symbol
_atom_site_fract_x
_atom_site_fract_y
_atom_site_fract_z
_atom_site_U_iso_or_equiv
_atom_site_adp_type
_atom_site_occupancy
_atom_site_symmetry_multiplicity
_atom_site_calc_flag
_atom_site_refinement_flags
Si1 Si 0.98867(11) 0.03879(4) 0.65859(8) 0.01988(16) Uani 1 1 d .
Cl1 Cl 1.40952(11) 0.07281(5) 0.80502(9) 0.0464(2) Uani 1 1 d .
O1 O 1.0000 0.0000 0.5000 0.0228(6) Uani 1 2 d S
O2 O 0.9062(3) 0.15047(9) 0.3067(2) 0.0232(4) Uani 1 1 d .
H2 H 0.8782 0.1553 0.2044 0.080(13) Uiso 1 1 d R
N1 N 0.7617(3) 0.15619(10) 0.4806(2) 0.0169(4) Uani 1 1 d .
C1 C 1.2183(4) 0.03169(15) 0.8433(3) 0.0266(6) Uani 1 1 d .
H1A H 1.2063 0.0567 0.9373 0.032 Uiso 1 1 calc R
H1B H 1.2483 -0.0205 0.8728 0.032 Uiso 1 1 calc R
C2 C 0.9497(4) 0.14032(13) 0.6167(3) 0.0194(5) Uani 1 1 d .
H2A H 0.9575 0.1654 0.7178 0.023 Uiso 1 1 calc R
H2B H 1.0530 0.1600 0.5886 0.023 Uiso 1 1 calc R
C3 C 0.7899(4) -0.00265(14) 0.7057(3) 0.0283(6) Uani 1 1 d .
H3A H 0.8133 -0.0552 0.7268 0.042 Uiso 1 1 calc R
H3B H 0.6664 0.0047 0.6114 0.042 Uiso 1 1 calc R
H3C H 0.7870 0.0212 0.8033 0.042 Uiso 1 1 calc R
C4 C 0.6051(4) 0.16621(13) 0.5145(3) 0.0211(5) Uani 1 1 d .
H4A H 0.6194 0.1638 0.6256 0.025 Uiso 1 1 calc R
C5 C 0.4298(4) 0.17949(14) 0.3932(3) 0.0251(6) Uani 1 1 d .
H5A H 0.3220 0.1868 0.4187 0.030 Uiso 1 1 calc R
C6 C 0.4089(4) 0.18237(13) 0.2302(3) 0.0262(6) Uani 1 1 d .
H6A H 0.2864 0.1911 0.1436 0.031 Uiso 1 1 calc R
C7 C 0.5655(4) 0.17256(13) 0.1957(3) 0.0216(5) Uani 1 1 d .
H7A H 0.5521 0.1744 0.0849 0.026 Uiso 1 1 calc R
C8 C 0.7456(4) 0.15976(12) 0.3238(3) 0.0191(5) Uani 1 1 d .
Cl Cl 0.88253(9) 0.16887(3) 0.98044(7) 0.02220(15) Uani 1 1 d .

loop_
_atom_site_aniso_label
_atom_site_aniso_U_11
_atom_site_aniso_U_22
_atom_site_aniso_U_33
_atom_site_aniso_U_23
_atom_site_aniso_U_13
_atom_site_aniso_U_12
Si1 0.0282(4) 0.0191(3) 0.0130(3) 0.0001(3) 0.0091(3) 0.0039(3)
Cl1 0.0249(4) 0.0791(6) 0.0358(4) 0.0021(4) 0.0130(3) -0.0036(4)
O1 0.0314(15) 0.0234(13) 0.0121(11) -0.0020(10) 0.0077(10) 0.0076(11)
O2 0.0288(10) 0.0310(10) 0.0140(8) 0.0037(7) 0.0131(7) 0.0068(8)
N1 0.0250(11) 0.0133(10) 0.0151(9) 0.0002(8) 0.0110(8) 0.0005(8)
C1 0.0271(15) 0.0300(14) 0.0211(12) 0.0006(11) 0.0083(11) 0.0004(12)
C2 0.0264(15) 0.0207(12) 0.0137(11) -0.0001(9) 0.0110(10) 0.0015(10)
C3 0.0391(17) 0.0147(12) 0.0333(14) 0.0021(11) 0.0171(13) 0.0054(12)
C4 0.0287(14) 0.0179(11) 0.0232(11) -0.0014(11) 0.0171(11) -0.0011(11)
C5 0.0245(14) 0.0229(14) 0.0346(14) -0.0019(11) 0.0189(12) -0.0041(11)
C6 0.0253(15) 0.0200(14) 0.0288(14) -0.0008(11) 0.0066(11) -0.0018(11)
C7 0.0285(14) 0.0181(12) 0.0178(11) 0.0010(10) 0.0093(10) -0.0020(11)
C8 0.0290(14) 0.0142(11) 0.0184(11) -0.0006(10) 0.0142(10) -0.0009(11)
Cl 0.0293(3) 0.0264(3) 0.0152(3) 0.0009(3) 0.0134(2) 0.0019(3)

loop_
_atom_type_symbol
_atom_type_description
_atom_type_scat_dispersion_real
_atom_type_scat_dispersion_imag
_atom_type_scat_source
C C 0.0033 0.0016 'International Tables Vol C Tables 4.2.6.8 and 6.1.1.4'
H H 0.0000 0.0000 'International Tables Vol C Tables 4.2.6.8 and 6.1.1.4'
N N 0.0061 0.0033 'International Tables Vol C Tables 4.2.6.8 and 6.1.1.4'
O O 0.0106 0.0060 'International Tables Vol C Tables 4.2.6.8 and 6.1.1.4'
Si Si 0.0817 0.0704 'International Tables Vol C Tables 4.2.6.8 and 6.1.1.4'
Cl Cl 0.1484 0.1585 'International Tables Vol C Tables 4.2.6.8 and 6.1.1.4'

loop_
_geom_angle_atom_site_label_1
_geom_angle_atom_site_label_2
_geom_angle_atom_site_label_3
_geom_angle
_geom_angle_site_symmetry_3
O1 Si1 C1 111.94(9) .
O1 Si1 C2 108.58(8) .
C1 Si1 C2 105.01(12) .
O1 Si1 C3 110.89(9) .
C1 Si1 C3 109.21(12) .
C2 Si1 C3 111.08(11) .
Si1 O1 Si1 180.0 3_756
C8 O2 H2 106.1 .
C8 N1 C4 120.6(2) .
C8 N1 C2 120.0(2) .
C4 N1 C2 119.40(19) .
Cl1 C1 Si1 110.48(14) .
Cl1 C1 H1A 109.6 .
Si1 C1 H1A 109.6 .
Cl1 C1 H1B 109.6 .
Si1 C1 H1B 109.6 .
H1A C1 H1B 108.1 .
N1 C2 Si1 112.05(16) .
N1 C2 H2A 109.2 .
Si1 C2 H2A 109.2 .
N1 C2 H2B 109.2 .
Si1 C2 H2B 109.2 .
H2A C2 H2B 107.9 .
Si1 C3 H3A 109.5 .
Si1 C3 H3B 109.5 .
H3A C3 H3B 109.5 .
Si1 C3 H3C 109.5 .
H3A C3 H3C 109.5 .
H3B C3 H3C 109.5 .
C5 C4 N1 121.3(2) .
C5 C4 H4A 119.4 .
N1 C4 H4A 119.4 .
C4 C5 C6 119.2(2) .
C4 C5 H5A 120.4 .
C6 C5 H5A 120.4 .
C7 C6 C5 119.7(2) .
C7 C6 H6A 120.1 .
C5 C6 H6A 120.1 .
C6 C7 C8 119.9(2) .
C6 C7 H7A 120.1 .
C8 C7 H7A 120.1 .
O2 C8 N1 115.0(2) .
O2 C8 C7 125.6(2) .
N1 C8 C7 119.3(2) .

loop_
_geom_bond_atom_site_label_1
_geom_bond_atom_site_label_2
_geom_bond_distance
_geom_bond_site_symmetry_2
Si1 O1 1.6142(6) .
Si1 C1 1.850(3) .
Si1 C2 1.890(2) .
Si1 C3 1.894(3) .
Cl1 C1 1.798(3) .
O1 Si1 1.6142(6) 3_756
O2 C8 1.309(3) .
O2 H2 0.8500 .
N1 C8 1.353(3) .
N1 C4 1.363(3) .
N1 C2 1.477(3) .
C1 H1A 0.9900 .
C1 H1B 0.9900 .
C2 H2A 0.9900 .
C2 H2B 0.9900 .
C3 H3A 0.9800 .
C3 H3B 0.9800 .
C3 H3C 0.9800 .
C4 C5 1.352(4) .
C4 H4A 0.9500 .
C5 C6 1.395(4) .
C5 H5A 0.9500 .
C6 C7 1.365(4) .
C6 H6A 0.9500 .
C7 C8 1.399(3) .
C7 H7A 0.9500 .

loop_
_geom_hbond_atom_site_label_D
_geom_hbond_atom_site_label_H
_geom_hbond_atom_site_label_A
_geom_hbond_distance_DH
_geom_hbond_distance_HA
_geom_hbond_distance_DA
_geom_hbond_angle_DHA
_geom_hbond_site_symmetry_A
_geom_hbond_publ_flag
O2 H2 Cl 0.85 2.02 2.8560(19) 166 1_554 yes

loop_
_geom_torsion_atom_site_label_1
_geom_torsion_atom_site_label_2
_geom_torsion_atom_site_label_3
_geom_torsion_atom_site_label_4
_geom_torsion
_geom_torsion_site_symmetry_4
C1 Si1 O1 Si1 48(100) 3_756
C2 Si1 O1 Si1 163(100) 3_756
C3 Si1 O1 Si1 -75(100) 3_756
O1 Si1 C1 Cl1 58.40(16) .
C2 Si1 C1 Cl1 -59.22(16) .
C3 Si1 C1 Cl1 -178.41(13) .
C8 N1 C2 Si1 -90.2(2) .
C4 N1 C2 Si1 88.9(2) .
O1 Si1 C2 N1 65.35(17) .
C1 Si1 C2 N1 -174.77(16) .
C3 Si1 C2 N1 -56.84(19) .
C8 N1 C4 C5 0.4(4) .
C2 N1 C4 C5 -178.7(2) .
N1 C4 C5 C6 0.5(4) .
C4 C5 C6 C7 -0.7(4) .
C5 C6 C7 C8 -0.1(4) .
C4 N1 C8 O2 178.9(2) .
C2 N1 C8 O2 -1.9(3) .
C4 N1 C8 C7 -1.1(3) .
C2 N1 C8 C7 178.0(2) .
C6 C7 C8 O2 -179.1(2) .
C6 C7 C8 N1 1.0(4) .
